data_7706041
loop_
_publ_author_name
'Han, Song-De'
'Liu, Ai-Ju'
'Xu, Fei'
'Xue, Zhen-Zhen'
'Pan, Jie'
'Wang, Guo-Ming'

_publ_section_title
;
 Metal-dependent photochromic performance in two isostructural
 supramolecular chains.
;
_journal_issue 2
_journal_name_full 'Dalton transactions (Cambridge, England : 2003)'
_journal_page_first 546
_journal_page_last 552
_journal_paper_doi 10.1039/d0dt03929b
_journal_volume 50
_journal_year 2021
_chemical_formula_moiety 'C33 H20 Cd N4 O6'
_chemical_formula_sum 'C33 H20 Cd N4 O6'
_chemical_formula_weight 680.93
_space_group_crystal_system monoclinic
_space_group_IT_number 14
_space_group_name_Hall '-P 2ybc'
_space_group_name_H-M_alt 'P 1 21/c 1'
_atom_sites_solution_hydrogens geom
_audit_creation_method SHELXL-2016/6
_audit_update_record
;
2020-11-16 deposited with the CCDC.	2020-12-11 downloaded from the CCDC.
;
_cell_angle_alpha 90
_cell_angle_beta 93.367(6)
_cell_angle_gamma 90
_cell_formula_units_Z 8
_cell_length_a 16.7923(10)
_cell_length_b 23.8761(13)
_cell_length_c 13.5081(10)
_cell_measurement_reflns_used 3549
_cell_measurement_temperature 293(2)
_cell_measurement_theta_max 27.6910
_cell_measurement_theta_min 3.0420
_cell_volume 5406.5(6)
_computing_structure_refinement 'SHELXL-2016/6 (Sheldrick, 2016)'
_diffrn_ambient_temperature 293(2)
_diffrn_measured_fraction_theta_full 0.999
_diffrn_measured_fraction_theta_max 0.999
_diffrn_measurement_device_type 'XtaLAB Mini (ROW)'
_diffrn_radiation_type MoK\a
_diffrn_radiation_wavelength 0.71073
_diffrn_reflns_av_R_equivalents 0.0433
_diffrn_reflns_av_unetI/netI 0.0647
_diffrn_reflns_Laue_measured_fraction_full 0.999
_diffrn_reflns_Laue_measured_fraction_max 0.999
_diffrn_reflns_limit_h_max 19
_diffrn_reflns_limit_h_min -19
_diffrn_reflns_limit_k_max 27
_diffrn_reflns_limit_k_min -28
_diffrn_reflns_limit_l_max 16
_diffrn_reflns_limit_l_min -5
_diffrn_reflns_number 21073
_diffrn_reflns_point_group_measured_fraction_full 0.999
_diffrn_reflns_point_group_measured_fraction_max 0.999
_diffrn_reflns_theta_full 25.008
_diffrn_reflns_theta_max 25.008
_diffrn_reflns_theta_min 2.575
_diffrn_source 'fine-focus sealed X-ray tube'
_exptl_absorpt_coefficient_mu 0.865
_exptl_absorpt_correction_T_max 1.00000
_exptl_absorpt_correction_T_min 0.82694
_exptl_absorpt_correction_type multi-scan
_exptl_crystal_colour colorless
_exptl_crystal_density_diffrn 1.673
_exptl_crystal_description block
_exptl_crystal_F_000 2736
_refine_diff_density_max 0.997
_refine_diff_density_min -0.788
_refine_diff_density_rms 0.084
_refine_ls_extinction_method none
_refine_ls_goodness_of_fit_ref 0.922
_refine_ls_hydrogen_treatment constr
_refine_ls_matrix_type full
_refine_ls_number_parameters 795
_refine_ls_number_reflns 9507
_refine_ls_number_restraints 0
_refine_ls_restrained_S_all 0.922
_refine_ls_R_factor_all 0.0955
_refine_ls_R_factor_gt 0.0412
_refine_ls_shift/su_max 0.002
_refine_ls_shift/su_mean 0.000
_refine_ls_structure_factor_coef Fsqd
_refine_ls_weighting_details 'w=1/[\s^2^(Fo^2^)+(0.0275P)^2^] where P=(Fo^2^+2Fc^2^)/3'
_refine_ls_weighting_scheme calc
_refine_ls_wR_factor_gt 0.0826
_refine_ls_wR_factor_ref 0.0959
_reflns_Friedel_coverage 0.000
_reflns_number_gt 5218
_reflns_number_total 9507
_reflns_threshold_expression 'I > 2\s(I)'
_cod_data_source_file d0dt03929b2.cif
_cod_data_source_block 1_CCDC1
_cod_depositor_comments 'Adding full bibliography for 7706040--7706041.cif.'
_cod_original_sg_symbol_H-M 'P 21/c'
_cod_database_code 7706041
_shelx_shelxl_version_number 2016/6
_shelx_space_group_comment
;
The symmetry employed for this shelxl refinement is uniquely defined
by the following loop, which should always be used as a source of
symmetry information in preference to the above space-group names.
They are only intended as comments.
;

loop_
_space_group_symop_operation_xyz
'x, y, z'
'-x, y+1/2, -z+1/2'
'-x, -y, -z'
'x, -y-1/2, z-1/2'

loop_
_atom_site_label
_atom_site_type_symbol
_atom_site_fract_x
_atom_site_fract_y
_atom_site_fract_z
_atom_site_U_iso_or_equiv
_atom_site_adp_type
_atom_site_occupancy
_atom_site_site_symmetry_order
_atom_site_calc_flag
_atom_site_refinement_flags_posn
_atom_site_refinement_flags_adp
_atom_site_refinement_flags_occupancy
_atom_site_disorder_assembly
_atom_site_disorder_group
C1 C 0.3511(3) -0.0846(2) 0.8308(4) 0.0315(12) Uani 1 1 d . . . . .
C2 C 0.4941(2) -0.0350(2) 0.7599(3) 0.0268(13) Uani 1 1 d . . . . .
C3 C 0.6250(3) -0.1122(2) 0.7016(4) 0.0361(13) Uani 1 1 d . . . . .
C4 C 1.1427(3) 0.8333(2) 0.6626(3) 0.0300(12) Uani 1 1 d . . . . .
C5 C 1.0031(2) 0.7846(2) 0.7449(3) 0.0237(13) Uani 1 1 d . . . . .
C6 C 0.8730(3) 0.8622(2) 0.7976(4) 0.0347(13) Uani 1 1 d . . . . .
C7 C 0.4120(3) -0.1209(2) 0.7845(3) 0.0300(12) Uani 1 1 d . . . . .
C8 C 0.3987(3) -0.17825(19) 0.7764(4) 0.0408(13) Uani 1 1 d . . . . .
H8 H 0.350019 -0.193299 0.792575 0.049 Uiso 1 1 calc R U . . .
C9 C 0.4576(3) -0.2127(2) 0.7443(4) 0.0484(16) Uani 1 1 d . . . . .
H9 H 0.448308 -0.250908 0.737696 0.058 Uiso 1 1 calc R U . . .
C10 C 0.5296(3) -0.1911(2) 0.7222(4) 0.0455(15) Uani 1 1 d . . . . .
H10 H 0.569921 -0.215041 0.703941 0.055 Uiso 1 1 calc R U . . .
C11 C 0.5436(3) -0.13353(19) 0.7265(3) 0.0292(11) Uani 1 1 d . . . . .
C12 C 0.4843(3) -0.0981(2) 0.7574(3) 0.0244(11) Uani 1 1 d . . . . .
C13 C 1.0839(3) 0.86980(18) 0.7091(3) 0.0265(11) Uani 1 1 d . . . . .
C14 C 1.0956(3) 0.92712(19) 0.7131(4) 0.0380(12) Uani 1 1 d . . . . .
H14 H 1.143892 0.942150 0.695681 0.046 Uiso 1 1 calc R U . . .
C15 C 1.0365(3) 0.9620(2) 0.7426(4) 0.0496(16) Uani 1 1 d . . . . .
H15 H 1.044816 1.000492 0.743615 0.060 Uiso 1 1 calc R U . . .
C16 C 0.9658(3) 0.9408(2) 0.7705(4) 0.0423(14) Uani 1 1 d . . . . .
H16 H 0.926266 0.964983 0.790211 0.051 Uiso 1 1 calc R U . . .
C17 C 0.9525(3) 0.8832(2) 0.7697(3) 0.0318(12) Uani 1 1 d . . . . .
C18 C 1.0119(3) 0.8480(2) 0.7403(3) 0.0249(11) Uani 1 1 d . . . . .
C19 C 0.4109(3) 0.0771(2) 0.9719(3) 0.0359(13) Uani 1 1 d . . . . .
H19 H 0.447939 0.049397 0.990199 0.043 Uiso 1 1 calc R U . . .
C20 C 0.3564(3) 0.0927(2) 1.0389(4) 0.0441(15) Uani 1 1 d . . . . .
H20 H 0.356288 0.075412 1.100582 0.053 Uiso 1 1 calc R U . . .
C21 C 0.3027(4) 0.1338(2) 1.0139(4) 0.0440(15) Uani 1 1 d . . . . .
H21 H 0.266029 0.144950 1.059054 0.053 Uiso 1 1 calc R U . . .
C22 C 0.3023(3) 0.1591(2) 0.9218(4) 0.0338(13) Uani 1 1 d . . . . .
C23 C 0.2460(3) 0.2011(2) 0.8883(4) 0.0435(15) Uani 1 1 d . . . . .
H23 H 0.207820 0.213047 0.930831 0.052 Uiso 1 1 calc R U . . .
C24 C 0.2467(3) 0.2236(2) 0.7976(4) 0.0428(15) Uani 1 1 d . . . . .
H24 H 0.209398 0.250864 0.778423 0.051 Uiso 1 1 calc R U . . .
C25 C 0.3029(3) 0.2065(2) 0.7313(4) 0.0366(14) Uani 1 1 d . . . . .
C26 C 0.3609(3) 0.1650(2) 0.7599(4) 0.0305(12) Uani 1 1 d . . . . .
C27 C 0.3593(3) 0.14093(19) 0.8566(4) 0.0288(12) Uani 1 1 d . . . . .
C28 C 0.3063(4) 0.2285(2) 0.6365(4) 0.0497(16) Uani 1 1 d . . . . .
H28 H 0.270257 0.256102 0.614766 0.060 Uiso 1 1 calc R U . . .
C29 C 0.3613(4) 0.2103(3) 0.5762(5) 0.0615(19) Uani 1 1 d . . . . .
H29 H 0.363368 0.225018 0.512689 0.074 Uiso 1 1 calc R U . . .
C30 C 0.4150(4) 0.1693(2) 0.6091(4) 0.0520(16) Uani 1 1 d . . . . .
H30 H 0.452534 0.156938 0.566018 0.062 Uiso 1 1 calc R U . . .
C31 C 0.6066(3) 0.1590(2) 0.9190(4) 0.0397(13) Uani 1 1 d . . . . .
H31 H 0.571669 0.147190 0.965627 0.048 Uiso 1 1 calc R U . . .
C32 C 0.6625(3) 0.1986(2) 0.9458(4) 0.0452(15) Uani 1 1 d . . . . .
H32 H 0.665276 0.212703 1.010100 0.054 Uiso 1 1 calc R U . . .
C33 C 0.7143(3) 0.2176(2) 0.8791(4) 0.0406(14) Uani 1 1 d . . . . .
H33 H 0.751749 0.245086 0.897013 0.049 Uiso 1 1 calc R U . . .
C34 C 0.7100(3) 0.1952(2) 0.7845(4) 0.0307(12) Uani 1 1 d . . . . .
C35 C 0.6503(3) 0.1548(2) 0.7617(3) 0.0282(12) Uani 1 1 d . . . . .
C36 C 0.7612(3) 0.2123(2) 0.7097(4) 0.0372(13) Uani 1 1 d . . . . .
H36 H 0.800571 0.238797 0.724845 0.045 Uiso 1 1 calc R U . . .
C37 C 0.7537(3) 0.1908(2) 0.6181(4) 0.0399(14) Uani 1 1 d . . . . .
H37 H 0.787944 0.202714 0.570680 0.048 Uiso 1 1 calc R U . . .
C38 C 0.6939(3) 0.1497(2) 0.5916(4) 0.0351(13) Uani 1 1 d . . . . .
C39 C 0.6444(3) 0.1308(2) 0.6642(3) 0.0286(12) Uani 1 1 d . . . . .
C40 C 0.6845(4) 0.1252(3) 0.4983(4) 0.0518(16) Uani 1 1 d . . . . .
H40 H 0.715871 0.137030 0.447820 0.062 Uiso 1 1 calc R U . . .
C41 C 0.6294(4) 0.0839(3) 0.4806(4) 0.0533(17) Uani 1 1 d . . . . .
H41 H 0.623963 0.066471 0.418951 0.064 Uiso 1 1 calc R U . . .
C42 C 0.5825(4) 0.0686(2) 0.5553(4) 0.0504(16) Uani 1 1 d . . . . .
H42 H 0.544641 0.040679 0.542384 0.061 Uiso 1 1 calc R U . . .
C43 C 1.0812(3) 0.6726(2) 0.5497(4) 0.0394(14) Uani 1 1 d . . . . .
H43 H 1.046452 0.702327 0.536269 0.047 Uiso 1 1 calc R U . . .
C44 C 1.1276(4) 0.6540(3) 0.4749(4) 0.0485(16) Uani 1 1 d . . . . .
H44 H 1.122581 0.670256 0.412222 0.058 Uiso 1 1 calc R U . . .
C45 C 1.1797(3) 0.6123(2) 0.4938(4) 0.0447(15) Uani 1 1 d . . . . .
H45 H 1.211284 0.599507 0.444212 0.054 Uiso 1 1 calc R U . . .
C46 C 1.1867(3) 0.5879(2) 0.5890(4) 0.0356(13) Uani 1 1 d . . . . .
C47 C 1.2445(3) 0.5458(2) 0.6149(4) 0.0444(15) Uani 1 1 d . . . . .
H47 H 1.279164 0.533735 0.568109 0.053 Uiso 1 1 calc R U . . .
C48 C 1.2491(3) 0.5237(2) 0.7059(4) 0.0457(15) Uani 1 1 d . . . . .
H48 H 1.286709 0.495997 0.721558 0.055 Uiso 1 1 calc R U . . .
C49 C 1.1966(3) 0.5422(2) 0.7802(4) 0.0347(13) Uani 1 1 d . . . . .
C50 C 1.1400(3) 0.5843(2) 0.7569(3) 0.0275(11) Uani 1 1 d . . . . .
C51 C 1.1355(3) 0.6079(2) 0.6585(3) 0.0272(12) Uani 1 1 d . . . . .
C52 C 1.1984(4) 0.5187(2) 0.8748(4) 0.0513(16) Uani 1 1 d . . . . .
H52 H 1.234129 0.490122 0.892272 0.062 Uiso 1 1 calc R U . . .
C53 C 1.1475(4) 0.5379(3) 0.9407(5) 0.0598(19) Uani 1 1 d . . . . .
H53 H 1.148263 0.522900 1.004256 0.072 Uiso 1 1 calc R U . . .
C54 C 1.0938(4) 0.5804(2) 0.9130(4) 0.0506(15) Uani 1 1 d . . . . .
H54 H 1.059049 0.593031 0.959205 0.061 Uiso 1 1 calc R U . . .
C55 C 0.9022(3) 0.5902(2) 0.6018(4) 0.0437(14) Uani 1 1 d . . . . .
H55 H 0.939637 0.602123 0.558346 0.052 Uiso 1 1 calc R U . . .
C56 C 0.8457(4) 0.5501(2) 0.5681(4) 0.0489(16) Uani 1 1 d . . . . .
H56 H 0.846165 0.535612 0.504153 0.059 Uiso 1 1 calc R U . . .
C57 C 0.7911(3) 0.5331(2) 0.6302(4) 0.0422(14) Uani 1 1 d . . . . .
H57 H 0.753025 0.506612 0.609410 0.051 Uiso 1 1 calc R U . . .
C58 C 0.7913(3) 0.55511(19) 0.7265(4) 0.0291(12) Uani 1 1 d . . . . .
C59 C 0.7347(3) 0.5392(2) 0.7960(4) 0.0340(13) Uani 1 1 d . . . . .
H59 H 0.695612 0.513031 0.777379 0.041 Uiso 1 1 calc R U . . .
C60 C 0.7362(3) 0.5609(2) 0.8869(4) 0.0356(13) Uani 1 1 d . . . . .
H60 H 0.698519 0.549929 0.930742 0.043 Uiso 1 1 calc R U . . .
C61 C 0.7962(3) 0.6014(2) 0.9173(4) 0.0313(12) Uani 1 1 d . . . . .
C62 C 0.8534(3) 0.6176(2) 0.8533(3) 0.0283(12) Uani 1 1 d . . . . .
C63 C 0.8500(3) 0.59407(19) 0.7538(3) 0.0248(11) Uani 1 1 d . . . . .
C64 C 0.7991(3) 0.6254(2) 1.0115(4) 0.0388(14) Uani 1 1 d . . . . .
H64 H 0.762229 0.615261 1.057036 0.047 Uiso 1 1 calc R U . . .
C65 C 0.8564(4) 0.6638(2) 1.0360(4) 0.0460(15) Uani 1 1 d . . . . .
H65 H 0.859002 0.680273 1.098443 0.055 Uiso 1 1 calc R U . . .
C66 C 0.9111(3) 0.6782(2) 0.9675(4) 0.0395(14) Uani 1 1 d . . . . .
H66 H 0.949609 0.705044 0.984839 0.047 Uiso 1 1 calc R U . . .
Cd1 Cd 0.50135(2) 0.07549(2) 0.76675(3) 0.03385(12) Uani 1 1 d . . . . .
Cd2 Cd 1.00071(2) 0.67381(2) 0.76064(3) 0.03371(13) Uani 1 1 d . . . . .
N1 N 0.4130(2) 0.09977(16) 0.8823(3) 0.0316(10) Uani 1 1 d . . . . .
N2 N 0.4155(3) 0.14717(17) 0.6975(3) 0.0357(11) Uani 1 1 d . . . . .
N3 N 0.6005(2) 0.13699(16) 0.8292(3) 0.0302(10) Uani 1 1 d . . . . .
N4 N 0.5878(3) 0.09092(17) 0.6442(3) 0.0342(10) Uani 1 1 d . . . . .
N5 N 1.0838(2) 0.65022(17) 0.6385(3) 0.0324(10) Uani 1 1 d . . . . .
N6 N 1.0901(3) 0.60359(17) 0.8237(3) 0.0352(11) Uani 1 1 d . . . . .
N7 N 0.9048(3) 0.61175(17) 0.6914(3) 0.0325(10) Uani 1 1 d . . . . .
N8 N 0.9105(2) 0.65524(17) 0.8782(3) 0.0338(11) Uani 1 1 d . . . . .
O1 O 0.27583(19) -0.09199(14) 0.8053(3) 0.0444(9) Uani 1 1 d . . . . .
H1 H 0.270676 -0.119293 0.768639 0.067 Uiso 1 1 calc R U . . .
O2 O 0.3719(2) -0.05071(15) 0.8931(3) 0.0498(10) Uani 1 1 d . . . . .
O3 O 0.4496(2) -0.00734(13) 0.7008(2) 0.0309(8) Uani 1 1 d . . . . .
O4 O 0.5443(2) -0.01315(13) 0.8198(2) 0.0357(9) Uani 1 1 d . . . . .
O5 O 0.6331(2) -0.07173(17) 0.6510(3) 0.0583(12) Uani 1 1 d . . . . .
O6 O 0.6809(2) -0.14331(15) 0.7406(3) 0.0529(10) Uani 1 1 d . . . . .
O7 O 1.21792(19) 0.84150(13) 0.6868(2) 0.0412(8) Uani 1 1 d . . . . .
O8 O 1.1201(2) 0.79882(15) 0.6015(3) 0.0499(10) Uani 1 1 d . . . . .
O9 O 1.0495(2) 0.75956(13) 0.8062(2) 0.0331(9) Uani 1 1 d . . . . .
O10 O 0.9529(2) 0.75933(14) 0.6903(3) 0.0377(10) Uani 1 1 d . . . . .
O11 O 0.8632(2) 0.82273(17) 0.8507(3) 0.0592(12) Uani 1 1 d . . . . .
O12 O 0.8158(2) 0.89244(15) 0.7556(3) 0.0572(11) Uani 1 1 d . . . . .
H12 H 0.773925 0.874771 0.754306 0.086 Uiso 1 1 calc R U . . .

loop_
_atom_site_aniso_label
_atom_site_aniso_U_11
_atom_site_aniso_U_22
_atom_site_aniso_U_33
_atom_site_aniso_U_23
_atom_site_aniso_U_13
_atom_site_aniso_U_12
C1 0.026(3) 0.033(3) 0.036(3) 0.010(2) 0.005(2) 0.001(3)
C2 0.014(3) 0.035(4) 0.032(3) -0.0023(19) 0.007(2) 0.002(2)
C3 0.031(3) 0.043(3) 0.035(3) -0.014(2) 0.008(2) -0.007(3)
C4 0.026(3) 0.029(3) 0.035(3) 0.006(2) 0.005(2) -0.001(2)
C5 0.020(3) 0.016(3) 0.036(3) -0.0002(17) 0.005(2) -0.0001(18)
C6 0.022(3) 0.036(3) 0.045(3) -0.016(2) -0.003(2) 0.008(3)
C7 0.025(3) 0.031(3) 0.034(3) 0.001(2) -0.001(2) 0.000(2)
C8 0.029(3) 0.032(3) 0.063(4) 0.005(2) 0.006(2) -0.005(2)
C9 0.029(3) 0.029(3) 0.086(5) -0.004(3) -0.005(3) -0.005(3)
C10 0.031(3) 0.028(3) 0.077(4) -0.012(3) 0.001(3) 0.008(3)
C11 0.022(3) 0.027(3) 0.038(3) -0.006(2) -0.001(2) 0.007(2)
C12 0.025(3) 0.018(3) 0.030(3) 0.0044(17) -0.0060(19) -0.001(2)
C13 0.030(3) 0.020(3) 0.029(3) 0.0010(19) -0.003(2) -0.002(2)
C14 0.022(3) 0.031(3) 0.061(3) 0.006(2) 0.002(2) -0.007(2)
C15 0.037(4) 0.023(3) 0.089(5) -0.002(3) 0.005(3) -0.007(3)
C16 0.022(3) 0.031(3) 0.074(4) -0.003(3) -0.001(3) 0.002(3)
C17 0.023(3) 0.032(3) 0.040(3) -0.002(2) -0.002(2) 0.001(3)
C18 0.024(3) 0.024(3) 0.027(3) -0.0010(18) -0.0022(19) -0.001(2)
C19 0.043(4) 0.031(3) 0.033(3) 0.007(2) -0.003(2) 0.004(3)
C20 0.052(4) 0.049(4) 0.031(3) -0.001(2) 0.001(3) 0.006(3)
C21 0.051(4) 0.043(3) 0.039(3) -0.015(2) 0.008(3) -0.001(3)
C22 0.034(3) 0.025(3) 0.042(3) -0.012(2) -0.004(2) 0.004(2)
C23 0.044(4) 0.033(3) 0.054(4) -0.010(3) 0.007(3) 0.008(3)
C24 0.043(4) 0.026(3) 0.058(4) -0.006(3) -0.009(3) 0.010(3)
C25 0.039(3) 0.025(3) 0.045(3) 0.001(2) -0.012(3) -0.006(3)
C26 0.033(3) 0.022(3) 0.036(3) -0.006(2) -0.005(2) -0.007(2)
C27 0.033(3) 0.015(2) 0.037(3) -0.005(2) -0.003(2) -0.001(2)
C28 0.054(4) 0.038(3) 0.056(4) 0.014(3) -0.010(3) 0.006(3)
C29 0.072(5) 0.066(4) 0.046(4) 0.024(3) -0.002(3) 0.004(4)
C30 0.057(4) 0.052(4) 0.047(4) 0.013(3) 0.004(3) -0.006(3)
C31 0.051(4) 0.038(3) 0.031(3) -0.008(2) 0.007(2) -0.004(3)
C32 0.054(4) 0.045(3) 0.036(3) -0.016(3) 0.004(3) -0.008(3)
C33 0.044(4) 0.036(3) 0.040(3) -0.001(2) -0.011(3) -0.016(3)
C34 0.026(3) 0.026(3) 0.040(3) 0.003(2) -0.005(2) -0.002(2)
C35 0.026(3) 0.028(3) 0.031(3) 0.002(2) 0.000(2) 0.002(2)
C36 0.032(3) 0.029(3) 0.051(4) 0.009(2) 0.000(2) -0.008(2)
C37 0.035(3) 0.041(3) 0.045(3) 0.016(2) 0.011(2) -0.002(3)
C38 0.037(3) 0.034(3) 0.035(3) 0.008(2) 0.007(2) 0.005(3)
C39 0.026(3) 0.027(3) 0.033(3) 0.003(2) 0.000(2) 0.005(2)
C40 0.050(4) 0.071(4) 0.036(3) 0.010(3) 0.015(3) 0.003(3)
C41 0.061(4) 0.070(4) 0.029(3) -0.013(3) 0.001(3) -0.003(4)
C42 0.054(4) 0.052(4) 0.044(4) -0.010(3) -0.001(3) -0.004(3)
C43 0.042(4) 0.038(3) 0.038(3) 0.007(2) -0.003(2) 0.007(3)
C44 0.059(4) 0.054(4) 0.033(3) 0.006(3) 0.006(3) -0.007(3)
C45 0.047(4) 0.050(4) 0.038(3) -0.005(3) 0.010(2) -0.002(3)
C46 0.034(3) 0.036(3) 0.037(3) -0.010(2) 0.001(2) -0.005(3)
C47 0.037(4) 0.041(3) 0.054(4) -0.014(3) -0.001(3) 0.007(3)
C48 0.038(4) 0.030(3) 0.067(4) -0.014(3) -0.009(3) 0.005(3)
C49 0.035(3) 0.024(3) 0.044(3) -0.005(2) -0.005(2) 0.001(2)
C50 0.029(3) 0.023(3) 0.029(3) -0.002(2) -0.005(2) -0.003(2)
C51 0.028(3) 0.026(3) 0.026(3) -0.006(2) -0.003(2) -0.008(2)
C52 0.056(4) 0.042(3) 0.054(4) 0.010(3) -0.008(3) 0.008(3)
C53 0.084(5) 0.047(4) 0.046(4) 0.017(3) -0.010(3) 0.006(4)
C54 0.062(4) 0.057(4) 0.034(3) 0.005(3) 0.008(3) 0.001(3)
C55 0.046(4) 0.046(3) 0.040(3) -0.003(2) 0.012(2) -0.012(3)
C56 0.056(4) 0.051(4) 0.040(3) -0.017(3) 0.002(3) -0.015(3)
C57 0.040(4) 0.034(3) 0.051(4) -0.004(2) -0.006(3) -0.005(3)
C58 0.029(3) 0.021(3) 0.037(3) 0.002(2) -0.003(2) 0.001(2)
C59 0.022(3) 0.026(3) 0.054(3) 0.003(2) 0.000(2) -0.004(2)
C60 0.028(3) 0.034(3) 0.047(3) 0.007(2) 0.011(2) -0.002(2)
C61 0.031(3) 0.023(3) 0.040(3) 0.004(2) 0.003(2) 0.003(2)
C62 0.029(3) 0.020(3) 0.034(3) 0.002(2) -0.005(2) 0.001(2)
C63 0.025(3) 0.019(3) 0.030(3) -0.0014(18) 0.000(2) -0.002(2)
C64 0.049(4) 0.035(3) 0.032(3) 0.000(2) 0.007(2) 0.001(3)
C65 0.058(4) 0.047(3) 0.034(3) -0.002(3) 0.008(3) 0.001(3)
C66 0.041(4) 0.034(3) 0.044(3) -0.014(2) 0.005(2) -0.009(3)
Cd1 0.0339(3) 0.0224(3) 0.0458(2) -0.00125(16) 0.00694(17) -0.00246(15)
Cd2 0.0317(3) 0.0210(3) 0.0490(3) -0.00208(14) 0.00726(18) -0.00253(14)
N1 0.036(3) 0.021(2) 0.038(2) -0.0009(17) 0.0002(19) 0.002(2)
N2 0.041(3) 0.030(2) 0.036(3) 0.0068(18) 0.001(2) 0.000(2)
N3 0.030(3) 0.028(2) 0.032(2) 0.0011(17) 0.0023(18) -0.0046(19)
N4 0.038(3) 0.032(2) 0.032(2) -0.0084(18) -0.0010(18) -0.001(2)
N5 0.032(3) 0.032(2) 0.033(2) 0.0058(18) -0.0003(18) 0.007(2)
N6 0.041(3) 0.030(2) 0.034(2) 0.0012(18) 0.0028(19) 0.002(2)
N7 0.036(3) 0.026(2) 0.036(2) -0.0061(17) 0.0068(19) -0.003(2)
N8 0.035(3) 0.033(2) 0.034(2) -0.0092(18) 0.0113(18) -0.012(2)
O1 0.027(2) 0.051(2) 0.056(2) -0.0094(17) 0.0092(16) 0.0054(18)
O2 0.041(2) 0.056(2) 0.053(2) -0.0136(19) 0.0028(18) 0.0007(19)
O3 0.025(2) 0.0256(19) 0.042(2) 0.0005(15) -0.0057(15) 0.0015(16)
O4 0.034(2) 0.025(2) 0.046(2) -0.0004(15) -0.0125(16) -0.0063(17)
O5 0.033(3) 0.055(3) 0.088(3) 0.019(2) 0.013(2) -0.010(2)
O6 0.022(2) 0.062(2) 0.075(3) 0.008(2) 0.0010(18) 0.0051(19)
O7 0.025(2) 0.047(2) 0.052(2) -0.0057(17) 0.0086(15) 0.0026(17)
O8 0.042(2) 0.056(2) 0.052(2) -0.0223(19) 0.0081(18) -0.001(2)
O9 0.037(2) 0.0198(19) 0.042(2) 0.0069(15) -0.0077(16) -0.0009(17)
O10 0.036(2) 0.025(2) 0.051(2) -0.0025(16) -0.0111(17) -0.0037(18)
O11 0.037(3) 0.054(3) 0.088(3) 0.019(2) 0.016(2) -0.006(2)
O12 0.022(2) 0.062(3) 0.087(3) 0.008(2) 0.003(2) 0.000(2)

loop_
_atom_type_symbol
_atom_type_description
_atom_type_scat_dispersion_real
_atom_type_scat_dispersion_imag
_atom_type_scat_source
C C 0.0033 0.0016 'International Tables Vol C Tables 4.2.6.8 and 6.1.1.4'
H H 0.0000 0.0000 'International Tables Vol C Tables 4.2.6.8 and 6.1.1.4'
Cd Cd -0.8075 1.2024 'International Tables Vol C Tables 4.2.6.8 and 6.1.1.4'
N N 0.0061 0.0033 'International Tables Vol C Tables 4.2.6.8 and 6.1.1.4'
O O 0.0106 0.0060 'International Tables Vol C Tables 4.2.6.8 and 6.1.1.4'

loop_
_geom_angle_atom_site_label_1
_geom_angle_atom_site_label_2
_geom_angle_atom_site_label_3
_geom_angle
_geom_angle_site_symmetry_1
_geom_angle_site_symmetry_3
_geom_angle_publ_flag
O2 C1 O1 120.8(5) . . ?
O2 C1 C7 120.1(5) . . ?
O1 C1 C7 119.0(4) . . ?
O4 C2 O3 123.4(6) . . ?
O4 C2 C12 119.9(4) . . ?
O3 C2 C12 116.7(4) . . ?
O4 C2 Cd1 62.1(3) . . ?
O3 C2 Cd1 61.3(3) . . ?
C12 C2 Cd1 176.2(3) . . ?
O5 C3 O6 126.6(5) . . ?
O5 C3 C11 122.3(5) . . ?
O6 C3 C11 111.1(5) . . ?
O8 C4 O7 122.3(5) . . ?
O8 C4 C13 119.9(5) . . ?
O7 C4 C13 117.8(4) . . ?
O10 C5 O9 122.3(5) . . ?
O10 C5 C18 121.5(4) . . ?
O9 C5 C18 116.2(4) . . ?
O10 C5 Cd2 63.4(3) . . ?
O9 C5 Cd2 58.9(3) . . ?
C18 C5 Cd2 174.9(3) . . ?
O11 C6 O12 124.8(5) . . ?
O11 C6 C17 124.7(5) . . ?
O12 C6 C17 110.5(5) . . ?
C8 C7 C12 120.1(5) . . ?
C8 C7 C1 119.3(5) . . ?
C12 C7 C1 120.4(4) . . ?
C9 C8 C7 119.8(5) . . ?
C9 C8 H8 120.1 . . ?
C7 C8 H8 120.1 . . ?
C10 C9 C8 120.5(5) . . ?
C10 C9 H9 119.8 . . ?
C8 C9 H9 119.8 . . ?
C9 C10 C11 120.8(5) . . ?
C9 C10 H10 119.6 . . ?
C11 C10 H10 119.6 . . ?
C12 C11 C10 119.4(5) . . ?
C12 C11 C3 122.2(5) . . ?
C10 C11 C3 118.3(5) . . ?
C11 C12 C7 119.3(4) . . ?
C11 C12 C2 122.2(4) . . ?
C7 C12 C2 118.5(4) . . ?
C14 C13 C18 118.5(5) . . ?
C14 C13 C4 120.0(5) . . ?
C18 C13 C4 121.1(4) . . ?
C15 C14 C13 120.6(5) . . ?
C15 C14 H14 119.7 . . ?
C13 C14 H14 119.7 . . ?
C16 C15 C14 120.8(5) . . ?
C16 C15 H15 119.6 . . ?
C14 C15 H15 119.6 . . ?
C15 C16 C17 120.3(5) . . ?
C15 C16 H16 119.8 . . ?
C17 C16 H16 119.8 . . ?
C18 C17 C16 119.0(5) . . ?
C18 C17 C6 122.7(5) . . ?
C16 C17 C6 118.3(5) . . ?
C17 C18 C13 120.7(5) . . ?
C17 C18 C5 121.3(4) . . ?
C13 C18 C5 117.9(4) . . ?
N1 C19 C20 122.8(5) . . ?
N1 C19 H19 118.6 . . ?
C20 C19 H19 118.6 . . ?
C21 C20 C19 119.3(5) . . ?
C21 C20 H20 120.4 . . ?
C19 C20 H20 120.4 . . ?
C20 C21 C22 120.4(5) . . ?
C20 C21 H21 119.8 . . ?
C22 C21 H21 119.8 . . ?
C21 C22 C27 117.4(5) . . ?
C21 C22 C23 123.9(5) . . ?
C27 C22 C23 118.7(5) . . ?
C24 C23 C22 121.9(6) . . ?
C24 C23 H23 119.1 . . ?
C22 C23 H23 119.1 . . ?
C23 C24 C25 120.8(5) . . ?
C23 C24 H24 119.6 . . ?
C25 C24 H24 119.6 . . ?
C28 C25 C24 123.1(5) . . ?
C28 C25 C26 116.6(6) . . ?
C24 C25 C26 120.2(5) . . ?
N2 C26 C25 121.8(5) . . ?
N2 C26 C27 119.6(5) . . ?
C25 C26 C27 118.5(5) . . ?
N1 C27 C22 121.9(5) . . ?
N1 C27 C26 118.2(5) . . ?
C22 C27 C26 119.9(5) . . ?
C29 C28 C25 120.3(6) . . ?
C29 C28 H28 119.8 . . ?
C25 C28 H28 119.8 . . ?
C28 C29 C30 119.6(6) . . ?
C28 C29 H29 120.2 . . ?
C30 C29 H29 120.2 . . ?
N2 C30 C29 123.2(6) . . ?
N2 C30 H30 118.4 . . ?
C29 C30 H30 118.4 . . ?
N3 C31 C32 122.3(5) . . ?
N3 C31 H31 118.8 . . ?
C32 C31 H31 118.8 . . ?
C31 C32 C33 120.6(5) . . ?
C31 C32 H32 119.7 . . ?
C33 C32 H32 119.7 . . ?
C32 C33 C34 118.6(5) . . ?
C32 C33 H33 120.7 . . ?
C34 C33 H33 120.7 . . ?
C33 C34 C35 117.6(5) . . ?
C33 C34 C36 123.0(5) . . ?
C35 C34 C36 119.4(5) . . ?
N3 C35 C34 122.1(4) . . ?
N3 C35 C39 119.1(4) . . ?
C34 C35 C39 118.9(5) . . ?
C37 C36 C34 121.2(5) . . ?
C37 C36 H36 119.4 . . ?
C34 C36 H36 119.4 . . ?
C36 C37 C38 121.3(5) . . ?
C36 C37 H37 119.4 . . ?
C38 C37 H37 119.4 . . ?
C40 C38 C39 117.4(5) . . ?
C40 C38 C37 123.7(5) . . ?
C39 C38 C37 118.9(5) . . ?
N4 C39 C38 121.6(5) . . ?
N4 C39 C35 118.1(5) . . ?
C38 C39 C35 120.3(5) . . ?
C41 C40 C38 120.3(5) . . ?
C41 C40 H40 119.9 . . ?
C38 C40 H40 119.9 . . ?
C40 C41 C42 118.6(5) . . ?
C40 C41 H41 120.7 . . ?
C42 C41 H41 120.7 . . ?
N4 C42 C41 123.8(6) . . ?
N4 C42 H42 118.1 . . ?
C41 C42 H42 118.1 . . ?
N5 C43 C44 123.2(5) . . ?
N5 C43 H43 118.4 . . ?
C44 C43 H43 118.4 . . ?
C45 C44 C43 119.2(5) . . ?
C45 C44 H44 120.4 . . ?
C43 C44 H44 120.4 . . ?
C44 C45 C46 120.0(5) . . ?
C44 C45 H45 120.0 . . ?
C46 C45 H45 120.0 . . ?
C51 C46 C45 116.8(5) . . ?
C51 C46 C47 120.9(5) . . ?
C45 C46 C47 122.3(5) . . ?
C48 C47 C46 120.4(6) . . ?
C48 C47 H47 119.8 . . ?
C46 C47 H47 119.8 . . ?
C47 C48 C49 120.9(5) . . ?
C47 C48 H48 119.6 . . ?
C49 C48 H48 119.6 . . ?
C52 C49 C50 118.0(5) . . ?
C52 C49 C48 122.2(5) . . ?
C50 C49 C48 119.7(5) . . ?
N6 C50 C49 122.2(5) . . ?
N6 C50 C51 118.9(5) . . ?
C49 C50 C51 118.9(5) . . ?
N5 C51 C46 122.4(5) . . ?
N5 C51 C50 118.4(5) . . ?
C46 C51 C50 119.1(5) . . ?
C53 C52 C49 119.1(6) . . ?
C53 C52 H52 120.4 . . ?
C49 C52 H52 120.4 . . ?
C52 C53 C54 119.7(6) . . ?
C52 C53 H53 120.2 . . ?
C54 C53 H53 120.2 . . ?
N6 C54 C53 123.0(6) . . ?
N6 C54 H54 118.5 . . ?
C53 C54 H54 118.5 . . ?
N7 C55 C56 123.5(5) . . ?
N7 C55 H55 118.2 . . ?
C56 C55 H55 118.2 . . ?
C57 C56 C55 118.5(5) . . ?
C57 C56 H56 120.8 . . ?
C55 C56 H56 120.8 . . ?
C56 C57 C58 120.1(5) . . ?
C56 C57 H57 119.9 . . ?
C58 C57 H57 119.9 . . ?
C63 C58 C57 117.4(5) . . ?
C63 C58 C59 119.6(5) . . ?
C57 C58 C59 123.0(5) . . ?
C60 C59 C58 121.7(5) . . ?
C60 C59 H59 119.2 . . ?
C58 C59 H59 119.2 . . ?
C59 C60 C61 120.1(5) . . ?
C59 C60 H60 120.0 . . ?
C61 C60 H60 120.0 . . ?
C62 C61 C64 117.7(5) . . ?
C62 C61 C60 120.6(5) . . ?
C64 C61 C60 121.6(5) . . ?
N8 C62 C61 122.9(5) . . ?
N8 C62 C63 118.6(5) . . ?
C61 C62 C63 118.5(5) . . ?
N7 C63 C58 122.9(4) . . ?
N7 C63 C62 117.7(4) . . ?
C58 C63 C62 119.5(5) . . ?
C65 C64 C61 119.2(5) . . ?
C65 C64 H64 120.4 . . ?
C61 C64 H64 120.4 . . ?
C64 C65 C66 119.7(5) . . ?
C64 C65 H65 120.2 . . ?
C66 C65 H65 120.2 . . ?
N8 C66 C65 122.3(5) . . ?
N8 C66 H66 118.8 . . ?
C65 C66 H66 118.8 . . ?
N1 Cd1 N4 156.00(16) . . ?
N1 Cd1 O3 103.60(13) . . ?
N4 Cd1 O3 95.63(13) . . ?
N1 Cd1 O4 102.77(14) . . ?
N4 Cd1 O4 99.78(14) . . ?
O3 Cd1 O4 56.39(12) . . ?
N1 Cd1 N3 94.09(14) . . ?
N4 Cd1 N3 72.08(14) . . ?
O3 Cd1 N3 156.48(13) . . ?
O4 Cd1 N3 104.94(12) . . ?
N1 Cd1 N2 71.67(14) . . ?
N4 Cd1 N2 89.74(15) . . ?
O3 Cd1 N2 104.86(12) . . ?
O4 Cd1 N2 159.46(13) . . ?
N3 Cd1 N2 95.27(14) . . ?
N1 Cd1 C2 104.27(14) . . ?
N4 Cd1 C2 99.48(14) . . ?
O3 Cd1 C2 28.24(11) . . ?
O4 Cd1 C2 28.16(10) . . ?
N3 Cd1 C2 132.01(13) . . ?
N2 Cd1 C2 132.47(13) . . ?
O9 Cd2 N5 101.02(14) . . ?
O9 Cd2 N8 103.15(14) . . ?
N5 Cd2 N8 154.47(17) . . ?
O9 Cd2 N7 154.81(13) . . ?
N5 Cd2 N7 89.45(15) . . ?
N8 Cd2 N7 71.86(14) . . ?
O9 Cd2 O10 56.11(12) . . ?
N5 Cd2 O10 97.42(13) . . ?
N8 Cd2 O10 102.78(14) . . ?
N7 Cd2 O10 100.12(13) . . ?
O9 Cd2 N6 109.16(13) . . ?
N5 Cd2 N6 71.72(14) . . ?
N8 Cd2 N6 92.52(15) . . ?
N7 Cd2 N6 95.84(17) . . ?
O10 Cd2 N6 160.64(14) . . ?
O9 Cd2 C5 28.18(11) . . ?
N5 Cd2 C5 100.05(14) . . ?
N8 Cd2 C5 105.12(14) . . ?
N7 Cd2 C5 127.71(13) . . ?
O10 Cd2 C5 27.93(10) . . ?
N6 Cd2 C5 136.08(13) . . ?
C19 N1 C27 118.2(4) . . ?
C19 N1 Cd1 124.8(3) . . ?
C27 N1 Cd1 117.0(3) . . ?
C30 N2 C26 118.4(5) . . ?
C30 N2 Cd1 128.2(4) . . ?
C26 N2 Cd1 113.4(3) . . ?
C31 N3 C35 118.7(4) . . ?
C31 N3 Cd1 126.6(4) . . ?
C35 N3 Cd1 114.3(3) . . ?
C42 N4 C39 118.4(5) . . ?
C42 N4 Cd1 125.7(4) . . ?
C39 N4 Cd1 115.6(3) . . ?
C43 N5 C51 118.4(5) . . ?
C43 N5 Cd2 124.7(4) . . ?
C51 N5 Cd2 116.8(3) . . ?
C54 N6 C50 117.9(5) . . ?
C54 N6 Cd2 128.1(4) . . ?
C50 N6 Cd2 113.9(3) . . ?
C55 N7 C63 117.6(4) . . ?
C55 N7 Cd2 127.0(4) . . ?
C63 N7 Cd2 115.2(3) . . ?
C66 N8 C62 118.2(4) . . ?
C66 N8 Cd2 125.3(3) . . ?
C62 N8 Cd2 116.5(3) . . ?
C1 O1 H1 109.5 . . ?
C2 O3 Cd1 90.4(3) . . ?
C2 O4 Cd1 89.7(3) . . ?
C5 O9 Cd2 92.9(3) . . ?
C5 O10 Cd2 88.7(3) . . ?
C6 O12 H12 109.5 . . ?

loop_
_geom_bond_atom_site_label_1
_geom_bond_atom_site_label_2
_geom_bond_distance
_geom_bond_site_symmetry_2
_geom_bond_publ_flag
C1 O2 1.204(6) . ?
C1 O1 1.303(5) . ?
C1 C7 1.504(7) . ?
C2 O4 1.247(5) . ?
C2 O3 1.250(5) . ?
C2 C12 1.516(7) . ?
C2 Cd1 2.641(6) . ?
C3 O5 1.195(6) . ?
C3 O6 1.286(6) . ?
C3 C11 1.515(7) . ?
C4 O8 1.212(5) . ?
C4 O7 1.300(5) . ?
C4 C13 1.484(7) . ?
C5 O10 1.244(5) . ?
C5 O9 1.255(5) . ?
C5 C18 1.523(7) . ?
C5 Cd2 2.654(5) . ?
C6 O11 1.202(6) . ?
C6 O12 1.304(5) . ?
C6 C17 1.495(7) . ?
C7 C8 1.391(6) . ?
C7 C12 1.399(6) . ?
C8 C9 1.376(7) . ?
C8 H8 0.9300 . ?
C9 C10 1.364(8) . ?
C9 H9 0.9300 . ?
C10 C11 1.395(7) . ?
C10 H10 0.9300 . ?
C11 C12 1.390(7) . ?
C13 C14 1.383(6) . ?
C13 C18 1.403(6) . ?
C14 C15 1.372(7) . ?
C14 H14 0.9300 . ?
C15 C16 1.364(8) . ?
C15 H15 0.9300 . ?
C16 C17 1.394(7) . ?
C16 H16 0.9300 . ?
C17 C18 1.380(7) . ?
C19 N1 1.330(6) . ?
C19 C20 1.376(7) . ?
C19 H19 0.9300 . ?
C20 C21 1.363(7) . ?
C20 H20 0.9300 . ?
C21 C22 1.383(7) . ?
C21 H21 0.9300 . ?
C22 C27 1.407(7) . ?
C22 C23 1.432(7) . ?
C23 C24 1.339(7) . ?
C23 H23 0.9300 . ?
C24 C25 1.399(8) . ?
C24 H24 0.9300 . ?
C25 C28 1.388(7) . ?
C25 C26 1.428(7) . ?
C26 N2 1.350(6) . ?
C26 C27 1.429(7) . ?
C27 N1 1.365(6) . ?
C28 C29 1.339(8) . ?
C28 H28 0.9300 . ?
C29 C30 1.387(8) . ?
C29 H29 0.9300 . ?
C30 N2 1.306(6) . ?
C30 H30 0.9300 . ?
C31 N3 1.321(6) . ?
C31 C32 1.364(7) . ?
C31 H31 0.9300 . ?
C32 C33 1.367(8) . ?
C32 H32 0.9300 . ?
C33 C34 1.384(7) . ?
C33 H33 0.9300 . ?
C34 C35 1.413(7) . ?
C34 C36 1.423(7) . ?
C35 N3 1.341(6) . ?
C35 C39 1.433(6) . ?
C36 C37 1.340(7) . ?
C36 H36 0.9300 . ?
C37 C38 1.433(7) . ?
C37 H37 0.9300 . ?
C38 C40 1.390(7) . ?
C38 C39 1.398(7) . ?
C39 N4 1.362(6) . ?
C40 C41 1.364(8) . ?
C40 H40 0.9300 . ?
C41 C42 1.366(8) . ?
C41 H41 0.9300 . ?
C42 N4 1.313(6) . ?
C42 H42 0.9300 . ?
C43 N5 1.311(6) . ?
C43 C44 1.384(8) . ?
C43 H43 0.9300 . ?
C44 C45 1.341(7) . ?
C44 H44 0.9300 . ?
C45 C46 1.410(7) . ?
C45 H45 0.9300 . ?
C46 C51 1.395(7) . ?
C46 C47 1.425(7) . ?
C47 C48 1.336(7) . ?
C47 H47 0.9300 . ?
C48 C49 1.444(8) . ?
C48 H48 0.9300 . ?
C49 C52 1.395(7) . ?
C49 C50 1.406(7) . ?
C50 N6 1.348(6) . ?
C50 C51 1.442(6) . ?
C51 N5 1.349(6) . ?
C52 C53 1.350(9) . ?
C52 H52 0.9300 . ?
C53 C54 1.393(8) . ?
C53 H53 0.9300 . ?
C54 N6 1.324(6) . ?
C54 H54 0.9300 . ?
C55 N7 1.314(6) . ?
C55 C56 1.405(7) . ?
C55 H55 0.9300 . ?
C56 C57 1.342(8) . ?
C56 H56 0.9300 . ?
C57 C58 1.404(7) . ?
C57 H57 0.9300 . ?
C58 C63 1.389(6) . ?
C58 C59 1.427(7) . ?
C59 C60 1.331(7) . ?
C59 H59 0.9300 . ?
C60 C61 1.437(7) . ?
C60 H60 0.9300 . ?
C61 C62 1.385(7) . ?
C61 C64 1.395(7) . ?
C62 N8 1.343(6) . ?
C62 C63 1.455(6) . ?
C63 N7 1.352(6) . ?
C64 C65 1.355(7) . ?
C64 H64 0.9300 . ?
C65 C66 1.385(8) . ?
C65 H65 0.9300 . ?
C66 N8 1.325(6) . ?
C66 H66 0.9300 . ?
Cd1 N1 2.290(4) . ?
Cd1 N4 2.294(4) . ?
Cd1 O3 2.317(3) . ?
Cd1 O4 2.335(3) . ?
Cd1 N3 2.340(4) . ?
Cd1 N2 2.392(4) . ?
Cd2 O9 2.276(3) . ?
Cd2 N5 2.293(4) . ?
Cd2 N8 2.301(4) . ?
Cd2 N7 2.342(4) . ?
Cd2 O10 2.373(3) . ?
Cd2 N6 2.375(4) . ?
O1 H1 0.8200 . ?
O12 H12 0.8200 . ?

loop_
_geom_torsion_atom_site_label_1
_geom_torsion_atom_site_label_2
_geom_torsion_atom_site_label_3
_geom_torsion_atom_site_label_4
_geom_torsion
_geom_torsion_site_symmetry_1
_geom_torsion_site_symmetry_2
_geom_torsion_site_symmetry_3
_geom_torsion_site_symmetry_4
_geom_torsion_publ_flag
O2 C1 C7 C8 132.6(5) . . . . ?
O1 C1 C7 C8 -44.9(6) . . . . ?
O2 C1 C7 C12 -42.1(7) . . . . ?
O1 C1 C7 C12 140.4(5) . . . . ?
C12 C7 C8 C9 1.8(7) . . . . ?
C1 C7 C8 C9 -172.8(5) . . . . ?
C7 C8 C9 C10 1.2(8) . . . . ?
C8 C9 C10 C11 -3.4(9) . . . . ?
C9 C10 C11 C12 2.4(8) . . . . ?
C9 C10 C11 C3 179.7(5) . . . . ?
O5 C3 C11 C12 -46.0(7) . . . . ?
O6 C3 C11 C12 134.7(5) . . . . ?
O5 C3 C11 C10 136.9(6) . . . . ?
O6 C3 C11 C10 -42.4(6) . . . . ?
C10 C11 C12 C7 0.6(6) . . . . ?
C3 C11 C12 C7 -176.5(4) . . . . ?
C10 C11 C12 C2 -177.5(4) . . . . ?
C3 C11 C12 C2 5.4(6) . . . . ?
C8 C7 C12 C11 -2.7(6) . . . . ?
C1 C7 C12 C11 171.9(4) . . . . ?
C8 C7 C12 C2 175.4(4) . . . . ?
C1 C7 C12 C2 -9.9(6) . . . . ?
O4 C2 C12 C11 -67.2(6) . . . . ?
O3 C2 C12 C11 113.6(5) . . . . ?
O4 C2 C12 C7 114.7(5) . . . . ?
O3 C2 C12 C7 -64.6(6) . . . . ?
O8 C4 C13 C14 -130.6(5) . . . . ?
O7 C4 C13 C14 46.7(6) . . . . ?
O8 C4 C13 C18 42.7(7) . . . . ?
O7 C4 C13 C18 -140.0(4) . . . . ?
C18 C13 C14 C15 -3.0(7) . . . . ?
C4 C13 C14 C15 170.5(5) . . . . ?
C13 C14 C15 C16 1.4(8) . . . . ?
C14 C15 C16 C17 0.1(9) . . . . ?
C15 C16 C17 C18 0.0(8) . . . . ?
C15 C16 C17 C6 -178.0(5) . . . . ?
O11 C6 C17 C18 45.4(7) . . . . ?
O12 C6 C17 C18 -134.1(5) . . . . ?
O11 C6 C17 C16 -136.7(6) . . . . ?
O12 C6 C17 C16 43.8(6) . . . . ?
C16 C17 C18 C13 -1.7(6) . . . . ?
C6 C17 C18 C13 176.2(4) . . . . ?
C16 C17 C18 C5 175.6(4) . . . . ?
C6 C17 C18 C5 -6.5(6) . . . . ?
C14 C13 C18 C17 3.1(6) . . . . ?
C4 C13 C18 C17 -170.3(4) . . . . ?
C14 C13 C18 C5 -174.2(4) . . . . ?
C4 C13 C18 C5 12.4(6) . . . . ?
O10 C5 C18 C17 67.2(6) . . . . ?
O9 C5 C18 C17 -113.2(5) . . . . ?
O10 C5 C18 C13 -115.4(5) . . . . ?
O9 C5 C18 C13 64.2(5) . . . . ?
N1 C19 C20 C21 -1.1(9) . . . . ?
C19 C20 C21 C22 0.7(9) . . . . ?
C20 C21 C22 C27 -0.4(8) . . . . ?
C20 C21 C22 C23 177.6(5) . . . . ?
C21 C22 C23 C24 -178.5(5) . . . . ?
C27 C22 C23 C24 -0.6(8) . . . . ?
C22 C23 C24 C25 0.3(8) . . . . ?
C23 C24 C25 C28 -179.9(5) . . . . ?
C23 C24 C25 C26 -0.5(8) . . . . ?
C28 C25 C26 N2 -1.2(7) . . . . ?
C24 C25 C26 N2 179.4(5) . . . . ?
C28 C25 C26 C27 -179.6(5) . . . . ?
C24 C25 C26 C27 0.9(7) . . . . ?
C21 C22 C27 N1 0.3(7) . . . . ?
C23 C22 C27 N1 -177.8(4) . . . . ?
C21 C22 C27 C26 179.1(5) . . . . ?
C23 C22 C27 C26 1.0(7) . . . . ?
N2 C26 C27 N1 -0.8(7) . . . . ?
C25 C26 C27 N1 177.6(4) . . . . ?
N2 C26 C27 C22 -179.7(5) . . . . ?
C25 C26 C27 C22 -1.2(7) . . . . ?
C24 C25 C28 C29 -179.7(6) . . . . ?
C26 C25 C28 C29 0.9(8) . . . . ?
C25 C28 C29 C30 -0.2(10) . . . . ?
C28 C29 C30 N2 -0.4(10) . . . . ?
N3 C31 C32 C33 0.8(9) . . . . ?
C31 C32 C33 C34 -1.2(8) . . . . ?
C32 C33 C34 C35 1.6(7) . . . . ?
C32 C33 C34 C36 180.0(5) . . . . ?
C33 C34 C35 N3 -1.8(7) . . . . ?
C36 C34 C35 N3 179.8(4) . . . . ?
C33 C34 C35 C39 -180.0(5) . . . . ?
C36 C34 C35 C39 1.6(7) . . . . ?
C33 C34 C36 C37 -178.1(5) . . . . ?
C35 C34 C36 C37 0.2(8) . . . . ?
C34 C36 C37 C38 -0.1(8) . . . . ?
C36 C37 C38 C40 -178.6(5) . . . . ?
C36 C37 C38 C39 -2.0(8) . . . . ?
C40 C38 C39 N4 -1.5(7) . . . . ?
C37 C38 C39 N4 -178.4(4) . . . . ?
C40 C38 C39 C35 -179.3(5) . . . . ?
C37 C38 C39 C35 3.8(7) . . . . ?
N3 C35 C39 N4 0.3(7) . . . . ?
C34 C35 C39 N4 178.5(4) . . . . ?
N3 C35 C39 C38 178.1(5) . . . . ?
C34 C35 C39 C38 -3.7(7) . . . . ?
C39 C38 C40 C41 -0.9(8) . . . . ?
C37 C38 C40 C41 175.9(6) . . . . ?
C38 C40 C41 C42 2.0(9) . . . . ?
C40 C41 C42 N4 -0.8(10) . . . . ?
N5 C43 C44 C45 -2.1(9) . . . . ?
C43 C44 C45 C46 0.1(9) . . . . ?
C44 C45 C46 C51 2.1(8) . . . . ?
C44 C45 C46 C47 -176.1(5) . . . . ?
C51 C46 C47 C48 1.9(8) . . . . ?
C45 C46 C47 C48 -179.9(5) . . . . ?
C46 C47 C48 C49 -0.7(8) . . . . ?
C47 C48 C49 C52 178.0(5) . . . . ?
C47 C48 C49 C50 -0.4(8) . . . . ?
C52 C49 C50 N6 2.3(8) . . . . ?
C48 C49 C50 N6 -179.3(5) . . . . ?
C52 C49 C50 C51 -178.1(5) . . . . ?
C48 C49 C50 C51 0.3(7) . . . . ?
C45 C46 C51 N5 -2.7(7) . . . . ?
C47 C46 C51 N5 175.6(5) . . . . ?
C45 C46 C51 C50 179.8(5) . . . . ?
C47 C46 C51 C50 -1.9(7) . . . . ?
N6 C50 C51 N5 2.9(7) . . . . ?
C49 C50 C51 N5 -176.8(4) . . . . ?
N6 C50 C51 C46 -179.6(5) . . . . ?
C49 C50 C51 C46 0.8(7) . . . . ?
C50 C49 C52 C53 -1.5(8) . . . . ?
C48 C49 C52 C53 -179.9(6) . . . . ?
C49 C52 C53 C54 0.6(10) . . . . ?
C52 C53 C54 N6 -0.3(10) . . . . ?
N7 C55 C56 C57 0.5(9) . . . . ?
C55 C56 C57 C58 -0.2(9) . . . . ?
C56 C57 C58 C63 -0.6(8) . . . . ?
C56 C57 C58 C59 179.5(5) . . . . ?
C63 C58 C59 C60 0.2(8) . . . . ?
C57 C58 C59 C60 -179.9(5) . . . . ?
C58 C59 C60 C61 -0.2(7) . . . . ?
C59 C60 C61 C62 -0.9(7) . . . . ?
C59 C60 C61 C64 179.3(5) . . . . ?
C64 C61 C62 N8 -0.2(7) . . . . ?
C60 C61 C62 N8 179.9(4) . . . . ?
C64 C61 C62 C63 -178.4(4) . . . . ?
C60 C61 C62 C63 1.8(7) . . . . ?
C57 C58 C63 N7 1.1(7) . . . . ?
C59 C58 C63 N7 -178.9(4) . . . . ?
C57 C58 C63 C62 -179.2(4) . . . . ?
C59 C58 C63 C62 0.7(7) . . . . ?
N8 C62 C63 N7 -0.3(7) . . . . ?
C61 C62 C63 N7 178.0(4) . . . . ?
N8 C62 C63 C58 -180.0(4) . . . . ?
C61 C62 C63 C58 -1.7(7) . . . . ?
C62 C61 C64 C65 0.8(7) . . . . ?
C60 C61 C64 C65 -179.3(5) . . . . ?
C61 C64 C65 C66 -0.3(8) . . . . ?
C64 C65 C66 N8 -1.0(9) . . . . ?
C20 C19 N1 C27 1.0(8) . . . . ?
C20 C19 N1 Cd1 -179.6(4) . . . . ?
C22 C27 N1 C19 -0.6(7) . . . . ?
C26 C27 N1 C19 -179.4(4) . . . . ?
C22 C27 N1 Cd1 180.0(4) . . . . ?
C26 C27 N1 Cd1 1.1(5) . . . . ?
C29 C30 N2 C26 0.2(8) . . . . ?
C29 C30 N2 Cd1 178.9(4) . . . . ?
C25 C26 N2 C30 0.7(7) . . . . ?
C27 C26 N2 C30 179.1(5) . . . . ?
C25 C26 N2 Cd1 -178.3(4) . . . . ?
C27 C26 N2 Cd1 0.1(6) . . . . ?
C32 C31 N3 C35 -1.0(7) . . . . ?
C32 C31 N3 Cd1 -173.8(4) . . . . ?
C34 C35 N3 C31 1.5(7) . . . . ?
C39 C35 N3 C31 179.6(4) . . . . ?
C34 C35 N3 Cd1 175.2(4) . . . . ?
C39 C35 N3 Cd1 -6.7(6) . . . . ?
C41 C42 N4 C39 -1.5(9) . . . . ?
C41 C42 N4 Cd1 171.8(5) . . . . ?
C38 C39 N4 C42 2.7(7) . . . . ?
C35 C39 N4 C42 -179.5(5) . . . . ?
C38 C39 N4 Cd1 -171.3(4) . . . . ?
C35 C39 N4 Cd1 6.5(5) . . . . ?
C44 C43 N5 C51 1.5(8) . . . . ?
C44 C43 N5 Cd2 -174.2(4) . . . . ?
C46 C51 N5 C43 0.9(7) . . . . ?
C50 C51 N5 C43 178.4(5) . . . . ?
C46 C51 N5 Cd2 177.0(4) . . . . ?
C50 C51 N5 Cd2 -5.5(6) . . . . ?
C53 C54 N6 C50 0.9(8) . . . . ?
C53 C54 N6 Cd2 177.8(4) . . . . ?
C49 C50 N6 C54 -2.0(7) . . . . ?
C51 C50 N6 C54 178.4(5) . . . . ?
C49 C50 N6 Cd2 -179.2(4) . . . . ?
C51 C50 N6 Cd2 1.1(6) . . . . ?
C56 C55 N7 C63 0.0(8) . . . . ?
C56 C55 N7 Cd2 175.3(4) . . . . ?
C58 C63 N7 C55 -0.8(7) . . . . ?
C62 C63 N7 C55 179.5(5) . . . . ?
C58 C63 N7 Cd2 -176.7(4) . . . . ?
C62 C63 N7 Cd2 3.6(5) . . . . ?
C65 C66 N8 C62 1.6(8) . . . . ?
C65 C66 N8 Cd2 -177.8(4) . . . . ?
C61 C62 N8 C66 -1.0(7) . . . . ?
C63 C62 N8 C66 177.2(5) . . . . ?
C61 C62 N8 Cd2 178.5(4) . . . . ?
C63 C62 N8 Cd2 -3.3(6) . . . . ?
O4 C2 O3 Cd1 -2.9(5) . . . . ?
C12 C2 O3 Cd1 176.4(4) . . . . ?
O3 C2 O4 Cd1 2.9(5) . . . . ?
C12 C2 O4 Cd1 -176.4(4) . . . . ?
O10 C5 O9 Cd2 1.6(5) . . . . ?
C18 C5 O9 Cd2 -178.0(3) . . . . ?
O9 C5 O10 Cd2 -1.5(4) . . . . ?
C18 C5 O10 Cd2 178.1(4) . . . . ?
